data_7201109
loop_
_publ_author_name
'Alvarado, Luigi'
'Brewer, Cynthia'
'Brewer, Greg'
'Butcher, Ray J.'
'Straka, Alison'
'Viragh, Carol'

_publ_section_title
;
 Supramolecular assemblies prepared from an iron(II) tripodal complex,
 tetrafluoroborate, and alkali metal cations. The effect of cation size
 on coordination number, anion disorder and hydrogen bonding
;
_journal_issue 11
_journal_name_full CrystEngComm
_journal_page_first 2297
_journal_paper_doi 10.1039/b905061b
_journal_volume 11
_journal_year 2009
_chemical_formula_sum 'C18 H24 B2 F8 Fe N10'
_chemical_formula_weight 609.94
_chemical_name_systematic
;
?
;
_space_group_IT_number 14
_symmetry_cell_setting monoclinic
_symmetry_space_group_name_Hall '-P 2yn'
_symmetry_space_group_name_H-M 'P 1 21/n 1'
_atom_sites_solution_hydrogens geom
_atom_sites_solution_primary direct
_atom_sites_solution_secondary difmap
_audit_creation_method SHELXL-97
_cell_angle_alpha 90.00
_cell_angle_beta 110.189(3)
_cell_angle_gamma 90.00
_cell_formula_units_Z 4
_cell_length_a 9.4643(3)
_cell_length_b 22.8067(5)
_cell_length_c 12.2058(4)
_cell_measurement_reflns_used 10794
_cell_measurement_temperature 200(2)
_cell_measurement_theta_max 32.3924
_cell_measurement_theta_min 4.6592
_cell_volume 2472.74(13)
_computing_cell_refinement
;
CrysAlis RED, Oxford Diffraction Ltd.,
Version 1.171.32.15 (release 10-01-2008 CrysAlis171 .NET)
(compiled Jan 10 2008,16:37:18)
;
_computing_data_collection
;
CrysAlis CCD, Oxford Diffraction Ltd.,
Version 1.171.32.15 (release 10-01-2008 CrysAlis171 .NET)
(compiled Jan 10 2008,16:37:18)
;
_computing_data_reduction
;
CrysAlis RED, Oxford Diffraction Ltd.,
Version 1.171.32.15 (release 10-01-2008 CrysAlis171 .NET)
(compiled Jan 10 2008,16:37:18)
;
_computing_molecular_graphics SHELXTL
_computing_publication_material SHELXTL
_computing_structure_refinement 'SHELXL-97 (Sheldrick, 1997)'
_computing_structure_solution 'SHELXS-97 (Sheldrick, 1990)'
_diffrn_ambient_temperature 200(2)
_diffrn_detector_area_resol_mean 10.5081
_diffrn_measured_fraction_theta_full 0.993
_diffrn_measured_fraction_theta_max 0.916
_diffrn_measurement_device_type 'Oxford Diffraction Gemini'
_diffrn_measurement_method 'phi and omega scans'
_diffrn_radiation_monochromator graphite
_diffrn_radiation_source 'fine-focus sealed tube'
_diffrn_radiation_type MoK\a
_diffrn_radiation_wavelength 0.71073
_diffrn_reflns_av_R_equivalents 0.0189
_diffrn_reflns_av_sigmaI/netI 0.0300
_diffrn_reflns_limit_h_max 14
_diffrn_reflns_limit_h_min -10
_diffrn_reflns_limit_k_max 33
_diffrn_reflns_limit_k_min -30
_diffrn_reflns_limit_l_max 17
_diffrn_reflns_limit_l_min -16
_diffrn_reflns_number 19195
_diffrn_reflns_theta_full 25.00
_diffrn_reflns_theta_max 32.48
_diffrn_reflns_theta_min 4.67
_diffrn_standards_decay_% <2%
_diffrn_standards_interval_count 50
_diffrn_standards_number 2
_exptl_absorpt_coefficient_mu 0.701
_exptl_absorpt_correction_T_max 1.00000
_exptl_absorpt_correction_T_min 0.95025
_exptl_absorpt_correction_type multi-scan
_exptl_absorpt_process_details
;
CrysAlis RED, Oxford Diffraction Ltd.,
Version 1.171.32.15 (release 10-01-2008 CrysAlis171 .NET)
(compiled Jan 10 2008,16:37:18)
Empirical absorption correction using spherical harmonics,
implemented in SCALE3 ABSPACK scaling algorithm.
;
_exptl_crystal_colour 'dark green'
_exptl_crystal_density_diffrn 1.638
_exptl_crystal_density_method 'not measured'
_exptl_crystal_description chunk
_exptl_crystal_F_000 1240
_exptl_crystal_size_max 0.47
_exptl_crystal_size_mid 0.43
_exptl_crystal_size_min 0.32
_refine_diff_density_max 1.154
_refine_diff_density_min -1.108
_refine_diff_density_rms 0.080
_refine_ls_extinction_method none
_refine_ls_goodness_of_fit_ref 1.112
_refine_ls_hydrogen_treatment constr
_refine_ls_matrix_type full
_refine_ls_number_parameters 378
_refine_ls_number_reflns 8185
_refine_ls_number_restraints 36
_refine_ls_restrained_S_all 1.118
_refine_ls_R_factor_all 0.0651
_refine_ls_R_factor_gt 0.0489
_refine_ls_shift/su_max 0.007
_refine_ls_shift/su_mean 0.001
_refine_ls_structure_factor_coef Fsqd
_refine_ls_weighting_details 'calc w=1/[\s^2^(Fo^2^)+(0.0876P)^2^+0.6050P] where P=(Fo^2^+2Fc^2^)/3'
_refine_ls_weighting_scheme calc
_refine_ls_wR_factor_gt 0.1433
_refine_ls_wR_factor_ref 0.1506
_reflns_number_gt 6279
_reflns_number_total 8185
_reflns_threshold_expression >2sigma(I)
_cod_data_source_file b905061b.txt
_cod_data_source_block ams21lt
_cod_database_code 7201109

loop_
_symmetry_equiv_pos_as_xyz
'x, y, z'
'-x+1/2, y+1/2, -z+1/2'
'-x, -y, -z'
'x-1/2, -y-1/2, z-1/2'

loop_
_atom_site_label
_atom_site_type_symbol
_atom_site_fract_x
_atom_site_fract_y
_atom_site_fract_z
_atom_site_U_iso_or_equiv
_atom_site_adp_type
_atom_site_occupancy
_atom_site_symmetry_multiplicity
_atom_site_calc_flag
_atom_site_refinement_flags
_atom_site_disorder_assembly
_atom_site_disorder_group
Fe Fe 0.666601(6) 0.649465(2) 0.198625(5) 0.01841(1) Uani 1 1 d . . .
F12 F 0.747568(17) 0.617589(5) 0.766472(17) 0.05460(11) Uani 1 1 d D A .
F11 F 0.77348(3) 0.523837(7) 0.720104(16) 0.06094(15) Uani 0.9628(5) 1 d PD A 1
F13 F 0.97612(1) 0.58225(1) 0.78659(2) 0.0725(1) Uani 0.9628(5) 1 d PD A 1
F14 F 0.85831(3) 0.55214(1) 0.90749(1) 0.0730(2) Uani 0.9628(5) 1 d PD A 1
F11B F 0.76437(8) 0.521907(9) 0.73037(5) 0.0403(11) Uiso 0.0372(5) 1 d PD A 2
F13B F 0.91481(2) 0.56331(2) 0.71826(2) 0.0403(11) Uiso 0.0372(5) 1 d PD A 2
F14B F 0.81322(6) 0.539418(12) 0.88472(2) 0.0403(11) Uiso 0.0372(5) 1 d PD A 2
F21 F 0.74121(3) 0.350244(7) 0.44584(2) 0.0830(2) Uani 0.9165(5) 1 d PD B 1
F22 F 0.77491(3) 0.445527(8) 0.492132(14) 0.07348(17) Uani 0.9165(5) 1 d PD B 1
F23 F 0.68043(3) 0.418238(13) 0.304377(15) 0.1730(4) Uani 0.9165(5) 1 d PD B 1
F24 F 0.923071(15) 0.401040(14) 0.40938(2) 0.1301(3) Uani 0.9165(5) 1 d PD B 1
F21B F 0.70550(2) 0.352913(7) 0.42033(3) 0.0659(7) Uiso 0.0835(5) 1 d PD B 2
F22B F 0.68571(2) 0.450743(8) 0.40391(3) 0.0659(7) Uiso 0.0835(5) 1 d PD B 2
F23B F 0.82092(2) 0.401417(16) 0.315270(12) 0.0659(7) Uiso 0.0835(5) 1 d PD B 2
F24B F 0.90552(2) 0.409656(15) 0.510317(18) 0.0659(7) Uiso 0.0835(5) 1 d PD B 2
N N 1.02348(5) 0.666712(19) 0.18460(4) 0.03084(11) Uani 1 1 d . . .
N1A N 0.69191(4) 0.660707(15) 0.04502(3) 0.02197(9) Uani 1 1 d . . .
N2A N 0.51423(4) 0.593668(15) 0.10604(3) 0.02248(9) Uani 1 1 d . . .
N3A N 0.37044(5) 0.56628(2) -0.07042(4) 0.03917(13) Uani 1 1 d . . .
H3AB H 0.3355 0.5624 -0.1468 0.047 Uiso 1 1 calc R . .
N1B N 0.79659(4) 0.715556(17) 0.27900(3) 0.02477(10) Uani 1 1 d . . .
N2B N 0.51372(4) 0.712006(16) 0.16206(3) 0.02365(9) Uani 1 1 d . . .
N3B N 0.46115(5) 0.804322(19) 0.18530(4) 0.03730(13) Uani 1 1 d . . .
H3BB H 0.4729 0.8413 0.2073 0.045 Uiso 1 1 calc R . .
N1C N 0.82160(4) 0.587517(16) 0.25723(3) 0.02292(9) Uani 1 1 d . . .
N2C N 0.62626(4) 0.627156(18) 0.34052(3) 0.02518(10) Uani 1 1 d . . .
N3C N 0.67491(5) 0.56713(2) 0.48994(4) 0.04065(13) Uani 1 1 d . . .
H3CB H 0.7178 0.5393 0.5404 0.049 Uiso 1 1 calc R . .
C1A C 0.96044(5) 0.67931(2) 0.06206(4) 0.02959(12) Uani 1 1 d . . .
H1AA H 0.9660 0.6433 0.0184 0.036 Uiso 1 1 calc R . .
H1AB H 1.0238 0.7094 0.0431 0.036 Uiso 1 1 calc R . .
C2A C 0.79628(5) 0.70111(2) 0.01827(4) 0.02902(12) Uani 1 1 d . . .
H2AA H 0.7919 0.7396 0.0543 0.035 Uiso 1 1 calc R . .
H2AB H 0.7630 0.7068 -0.0673 0.035 Uiso 1 1 calc R . .
C3A C 0.59539(5) 0.63316(2) -0.04155(4) 0.02598(11) Uani 1 1 d . . .
H3AA H 0.5921 0.6368 -0.1199 0.031 Uiso 1 1 calc R . .
C4A C 0.49405(5) 0.596707(19) -0.00755(4) 0.02536(11) Uani 1 1 d . . .
C5A C 0.30919(6) 0.54247(2) 0.00591(5) 0.04063(16) Uani 1 1 d . . .
H5AA H 0.2210 0.5190 -0.0133 0.049 Uiso 1 1 calc R . .
C6A C 0.40040(5) 0.55910(2) 0.11576(5) 0.03082(13) Uani 1 1 d . . .
H6AA H 0.3869 0.5484 0.1867 0.037 Uiso 1 1 calc R . .
C1B C 1.05430(5) 0.71281(2) 0.26994(5) 0.03583(14) Uani 1 1 d . . .
H1BA H 1.0396 0.7509 0.2287 0.043 Uiso 1 1 calc R . .
H1BB H 1.1615 0.7103 0.3203 0.043 Uiso 1 1 calc R . .
C2B C 0.95770(5) 0.71209(2) 0.34812(4) 0.03266(13) Uani 1 1 d . . .
H2BA H 0.9778 0.6756 0.3949 0.039 Uiso 1 1 calc R . .
H2BB H 0.9860 0.7457 0.4028 0.039 Uiso 1 1 calc R . .
C3B C 0.72898(5) 0.76527(2) 0.27373(4) 0.03031(12) Uani 1 1 d . . .
H3BA H 0.7794 0.7998 0.3105 0.036 Uiso 1 1 calc R . .
C4B C 0.57071(5) 0.76363(2) 0.20723(4) 0.02826(12) Uani 1 1 d . . .
C5B C 0.32903(6) 0.77783(2) 0.12288(5) 0.03961(15) Uani 1 1 d . . .
H5BA H 0.2324 0.7956 0.0945 0.048 Uiso 1 1 calc R . .
C6B C 0.36242(5) 0.72039(2) 0.10887(5) 0.03102(13) Uani 1 1 d . . .
H6BA H 0.2919 0.6912 0.0687 0.037 Uiso 1 1 calc R . .
C1C C 1.06107(5) 0.60716(2) 0.22214(4) 0.03077(13) Uani 1 1 d . . .
H1CA H 1.1198 0.6072 0.3068 0.037 Uiso 1 1 calc R . .
H1CB H 1.1264 0.5910 0.1813 0.037 Uiso 1 1 calc R . .
C2C C 0.92535(5) 0.56690(2) 0.19998(4) 0.02804(12) Uani 1 1 d . . .
H2CA H 0.8707 0.5642 0.1149 0.034 Uiso 1 1 calc R . .
H2CB H 0.9609 0.5271 0.2288 0.034 Uiso 1 1 calc R . .
C3C C 0.82295(5) 0.56090(2) 0.35048(4) 0.02975(13) Uani 1 1 d . . .
H3CA H 0.8894 0.5295 0.3847 0.036 Uiso 1 1 calc R . .
C4C C 0.71355(5) 0.58349(2) 0.39805(4) 0.02966(12) Uani 1 1 d . . .
C5C C 0.52673(5) 0.63856(3) 0.39796(4) 0.03398(13) Uani 1 1 d . . .
H5CA H 0.4497 0.6674 0.3763 0.041 Uiso 1 1 calc R . .
C6C C 0.55722(6) 0.60158(3) 0.49076(5) 0.04347(16) Uani 1 1 d . . .
H6CA H 0.5064 0.6000 0.5456 0.052 Uiso 1 1 calc R . .
B1 B 0.838570(17) 0.568929(7) 0.795183(12) 0.03939(17) Uani 1 1 d D . .
B2 B 0.779437(16) 0.403681(7) 0.412486(12) 0.0493(2) Uani 1 1 d D . .

loop_
_atom_site_aniso_label
_atom_site_aniso_U_11
_atom_site_aniso_U_22
_atom_site_aniso_U_33
_atom_site_aniso_U_23
_atom_site_aniso_U_13
_atom_site_aniso_U_12
Fe 0.01774(2) 0.01762(2) 0.01848(2) -0.00144(2) 0.00445(2) 0.00037(2)
F12 0.07057(17) 0.03959(17) 0.06763(18) 0.00386(15) 0.04172(13) 0.00975(15)
F11 0.1035(3) 0.03619(18) 0.03481(17) 0.00019(15) 0.01333(18) 0.0035(2)
F13 0.0692(2) 0.0443(2) 0.1195(3) 0.02829(19) 0.05229(17) 0.00960(17)
F14 0.1330(3) 0.0541(2) 0.03077(16) 0.00326(16) 0.02676(18) -0.0232(2)
F21 0.1102(4) 0.0402(2) 0.0977(4) 0.0083(2) 0.0348(3) -0.0021(2)
F22 0.1130(3) 0.0473(2) 0.0693(2) -0.0083(2) 0.0432(2) -0.0012(2)
F23 0.2039(7) 0.1914(7) 0.0495(3) 0.0467(4) -0.0509(4) -0.0838(6)
F24 0.0948(3) 0.1423(6) 0.1893(5) -0.0261(4) 0.0952(2) 0.0085(3)
N 0.03173(17) 0.02697(17) 0.02989(18) -0.00483(15) 0.00562(14) -0.00032(15)
N1A 0.02133(13) 0.01961(14) 0.02488(14) 0.00313(12) 0.00787(11) 0.00334(12)
N2A 0.02153(13) 0.01816(14) 0.02627(15) -0.00221(12) 0.00637(11) -0.00076(12)
N3A 0.0400(2) 0.0390(2) 0.02966(19) -0.01152(17) 0.00074(17) -0.01247(18)
N1B 0.02109(13) 0.02612(16) 0.02583(15) -0.00576(13) 0.00648(11) -0.00245(13)
N2B 0.02205(13) 0.02069(15) 0.02776(15) -0.00122(13) 0.00801(11) 0.00121(12)
N3B 0.03761(18) 0.02217(17) 0.0529(2) -0.00358(16) 0.01655(16) 0.00764(15)
N1C 0.02119(14) 0.02155(15) 0.02340(15) -0.00167(13) 0.00435(11) 0.00106(12)
N2C 0.02382(14) 0.03004(17) 0.02112(14) -0.00273(13) 0.00702(11) -0.00268(14)
N3C 0.0447(2) 0.0491(2) 0.02938(18) 0.01087(18) 0.01446(15) -0.00303(19)
C1A 0.02514(16) 0.0332(2) 0.03309(19) 0.00138(17) 0.01344(13) -0.00067(16)
C2A 0.02779(17) 0.02747(19) 0.03294(19) 0.00763(17) 0.01193(14) 0.00045(16)
C3A 0.02838(18) 0.02857(19) 0.01914(16) 0.00055(15) 0.00586(14) 0.00458(16)
C4A 0.02523(17) 0.02298(18) 0.02279(18) -0.00331(15) 0.00180(14) 0.00081(15)
C5A 0.0351(2) 0.0346(2) 0.0453(3) -0.0062(2) 0.0051(2) -0.01600(19)
C6A 0.02794(17) 0.0266(2) 0.0378(2) -0.00289(18) 0.01119(15) -0.00730(16)
C1B 0.02255(17) 0.0378(2) 0.0459(2) -0.0152(2) 0.01027(16) -0.00830(17)
C2B 0.02141(17) 0.0385(2) 0.0335(2) -0.01395(18) 0.00355(15) -0.00439(17)
C3B 0.03104(18) 0.02336(18) 0.0369(2) -0.00966(16) 0.01219(15) -0.00399(16)
C4B 0.02846(17) 0.02113(18) 0.0365(2) -0.00298(16) 0.01294(14) 0.00303(15)
C5B 0.0303(2) 0.0351(2) 0.0519(3) 0.0015(2) 0.01213(19) 0.01072(18)
C6B 0.02175(17) 0.0310(2) 0.0377(2) 0.00184(18) 0.00681(15) 0.00411(16)
C1C 0.02138(16) 0.0360(2) 0.0337(2) -0.00037(18) 0.00786(14) 0.00624(17)
C2C 0.02921(17) 0.02442(18) 0.03169(19) -0.00184(16) 0.01202(14) 0.00545(15)
C3C 0.02782(18) 0.0273(2) 0.0303(2) 0.00621(17) 0.00517(15) 0.00268(17)
C4C 0.03150(19) 0.0336(2) 0.02314(18) 0.00189(17) 0.00849(14) -0.00275(17)
C5C 0.02997(18) 0.0450(3) 0.03005(19) -0.00645(19) 0.01427(14) -0.00431(19)
C6C 0.0424(2) 0.0612(3) 0.0322(2) -0.0026(2) 0.01976(16) -0.0102(2)
B1 0.0619(3) 0.0304(3) 0.0336(2) 0.0040(2) 0.02639(19) 0.0001(2)
B2 0.0616(3) 0.0471(3) 0.0469(3) 0.0013(3) 0.0285(2) 0.0050(3)

loop_
_atom_type_symbol
_atom_type_description
_atom_type_scat_dispersion_real
_atom_type_scat_dispersion_imag
_atom_type_scat_source
C C 0.0033 0.0016 'International Tables Vol C Tables 4.2.6.8 and 6.1.1.4'
H H 0.0000 0.0000 'International Tables Vol C Tables 4.2.6.8 and 6.1.1.4'
B B 0.0013 0.0007 'International Tables Vol C Tables 4.2.6.8 and 6.1.1.4'
N N 0.0061 0.0033 'International Tables Vol C Tables 4.2.6.8 and 6.1.1.4'
F F 0.0171 0.0103 'International Tables Vol C Tables 4.2.6.8 and 6.1.1.4'
Fe Fe 0.3463 0.8444 'International Tables Vol C Tables 4.2.6.8 and 6.1.1.4'

loop_
_geom_angle_atom_site_label_1
_geom_angle_atom_site_label_2
_geom_angle_atom_site_label_3
_geom_angle
_geom_angle_site_symmetry_1
_geom_angle_site_symmetry_3
_geom_angle_publ_flag
N2A Fe N2C 90.684(16) . . ?
N2A Fe N2B 90.158(15) . . ?
N2C Fe N2B 92.075(17) . . ?
N2A Fe N1B 170.787(14) . . ?
N2C Fe N1B 92.118(17) . . ?
N2B Fe N1B 80.974(15) . . ?
N2A Fe N1C 92.912(14) . . ?
N2C Fe N1C 80.919(17) . . ?
N2B Fe N1C 172.376(17) . . ?
N1B Fe N1C 96.195(15) . . ?
N2A Fe N1A 81.041(16) . . ?
N2C Fe N1A 171.300(15) . . ?
N2B Fe N1A 90.638(16) . . ?
N1B Fe N1A 96.472(16) . . ?
N1C Fe N1A 96.730(16) . . ?
N2A Fe N 125.496(15) . . ?
N2C Fe N 124.232(12) . . ?
N2B Fe N 123.999(14) . . ?
N1B Fe N 59.190(15) . . ?
N1C Fe N 59.086(14) . . ?
N1A Fe N 60.094(12) . . ?
B1 F11B F13B 50.24(2) . . ?
B1 F13B F11B 50.23(2) . . ?
C1A N C1B 121.08(4) . . ?
C1A N C1C 119.29(4) . . ?
C1B N C1C 119.59(4) . . ?
C1A N Fe 90.72(3) . . ?
C1B N Fe 90.27(3) . . ?
C1C N Fe 90.87(3) . . ?
C3A N1A C2A 117.52(4) . . ?
C3A N1A Fe 115.23(3) . . ?
C2A N1A Fe 126.91(3) . . ?
C4A N2A C6A 106.53(4) . . ?
C4A N2A Fe 112.20(3) . . ?
C6A N2A Fe 139.93(4) . . ?
C4A N3A C5A 107.76(4) . . ?
C4A N3A H3AB 126.1 . . ?
C5A N3A H3AB 126.1 . . ?
C3B N1B C2B 118.29(4) . . ?
C3B N1B Fe 115.54(3) . . ?
C2B N1B Fe 126.06(3) . . ?
C4B N2B C6B 106.33(4) . . ?
C4B N2B Fe 112.65(3) . . ?
C6B N2B Fe 140.92(3) . . ?
C4B N3B C5B 107.50(4) . . ?
C4B N3B H3BB 126.2 . . ?
C5B N3B H3BB 126.2 . . ?
C3C N1C C2C 117.83(4) . . ?
C3C N1C Fe 115.82(4) . . ?
C2C N1C Fe 126.19(3) . . ?
C4C N2C C5C 106.36(4) . . ?
C4C N2C Fe 112.66(4) . . ?
C5C N2C Fe 140.70(3) . . ?
C4C N3C C6C 107.66(5) . . ?
C4C N3C H3CB 126.2 . . ?
C6C N3C H3CB 126.2 . . ?
N C1A C2A 115.66(5) . . ?
N C1A H1AA 108.4 . . ?
C2A C1A H1AA 108.4 . . ?
N C1A H1AB 108.4 . . ?
C2A C1A H1AB 108.4 . . ?
H1AA C1A H1AB 107.4 . . ?
N1A C2A C1A 113.31(4) . . ?
N1A C2A H2AA 108.9 . . ?
C1A C2A H2AA 108.9 . . ?
N1A C2A H2AB 108.9 . . ?
C1A C2A H2AB 108.9 . . ?
H2AA C2A H2AB 107.7 . . ?
N1A C3A C4A 113.49(4) . . ?
N1A C3A H3AA 123.3 . . ?
C4A C3A H3AA 123.3 . . ?
N2A C4A N3A 110.45(5) . . ?
N2A C4A C3A 117.41(4) . . ?
N3A C4A C3A 131.97(4) . . ?
N3A C5A C6A 106.48(5) . . ?
N3A C5A H5AA 126.8 . . ?
C6A C5A H5AA 126.8 . . ?
N2A C6A C5A 108.77(5) . . ?
N2A C6A H6AA 125.6 . . ?
C5A C6A H6AA 125.6 . . ?
N C1B C2B 115.34(4) . . ?
N C1B H1BA 108.4 . . ?
C2B C1B H1BA 108.4 . . ?
N C1B H1BB 108.4 . . ?
C2B C1B H1BB 108.4 . . ?
H1BA C1B H1BB 107.5 . . ?
N1B C2B C1B 111.47(4) . . ?
N1B C2B H2BA 109.3 . . ?
C1B C2B H2BA 109.3 . . ?
N1B C2B H2BB 109.3 . . ?
C1B C2B H2BB 109.3 . . ?
H2BA C2B H2BB 108.0 . . ?
N1B C3B C4B 114.01(4) . . ?
N1B C3B H3BA 123.0 . . ?
C4B C3B H3BA 123.0 . . ?
N2B C4B N3B 110.63(4) . . ?
N2B C4B C3B 116.80(4) . . ?
N3B C4B C3B 132.44(4) . . ?
N3B C5B C6B 106.69(4) . . ?
N3B C5B H5BA 126.7 . . ?
C6B C5B H5BA 126.7 . . ?
N2B C6B C5B 108.85(4) . . ?
N2B C6B H6BA 125.6 . . ?
C5B C6B H6BA 125.6 . . ?
N C1C C2C 114.30(4) . . ?
N C1C H1CA 108.7 . . ?
C2C C1C H1CA 108.7 . . ?
N C1C H1CB 108.7 . . ?
C2C C1C H1CB 108.7 . . ?
H1CA C1C H1CB 107.6 . . ?
N1C C2C C1C 112.59(4) . . ?
N1C C2C H2CA 109.1 . . ?
C1C C2C H2CA 109.1 . . ?
N1C C2C H2CB 109.1 . . ?
C1C C2C H2CB 109.1 . . ?
H2CA C2C H2CB 107.8 . . ?
N1C C3C C4C 113.42(4) . . ?
N1C C3C H3CA 123.3 . . ?
C4C C3C H3CA 123.3 . . ?
N2C C4C N3C 110.46(5) . . ?
N2C C4C C3C 117.10(5) . . ?
N3C C4C C3C 132.36(5) . . ?
C6C C5C N2C 108.69(5) . . ?
C6C C5C H5CA 125.7 . . ?
N2C C5C H5CA 125.7 . . ?
C5C C6C N3C 106.83(5) . . ?
C5C C6C H6CA 126.6 . . ?
N3C C6C H6CA 126.6 . . ?
F14 B1 F11B 102.92(3) . . ?
F14 B1 F14B 21.471(18) . . ?
F11B B1 F14B 83.14(3) . . ?
F14 B1 F13B 137.24(2) . . ?
F11B B1 F13B 79.53(4) . . ?
F14B B1 F13B 140.86(3) . . ?
F14 B1 F11 109.418(17) . . ?
F11B B1 F11 7.53(3) . . ?
F14B B1 F11 90.154(18) . . ?
F13B B1 F11 72.22(2) . . ?
F14 B1 F12 109.719(19) . . ?
F11B B1 F12 109.45(2) . . ?
F14B B1 F12 109.42(2) . . ?
F13B B1 F12 109.39(2) . . ?
F11 B1 F12 109.707(14) . . ?
F14 B1 F13 109.362(17) . . ?
F11B B1 F13 115.97(4) . . ?
F14B B1 F13 126.78(2) . . ?
F13B B1 F13 40.018(16) . . ?
F11 B1 F13 109.435(19) . . ?
F12 B1 F13 109.185(17) . . ?
F23 B2 F21 109.771(17) . . ?
F23 B2 F24B 156.09(2) . . ?
F21 B2 F24B 93.963(18) . . ?
F23 B2 F21B 94.353(18) . . ?
F21 B2 F21B 15.790(13) . . ?
F24B B2 F21B 109.505(19) . . ?
F23 B2 F22B 61.834(18) . . ?
F21 B2 F22B 119.159(19) . . ?
F24B B2 F22B 109.47(2) . . ?
F21B B2 F22B 109.455(17) . . ?
F23 B2 F23B 58.754(16) . . ?
F21 B2 F23B 113.96(2) . . ?
F24B B2 F23B 109.473(17) . . ?
F21B B2 F23B 109.45(2) . . ?
F22B B2 F23B 109.47(2) . . ?
F23 B2 F22 109.596(17) . . ?
F21 B2 F22 109.346(18) . . ?
F24B B2 F22 62.967(17) . . ?
F21B B2 F22 113.29(2) . . ?
F22B B2 F22 48.219(15) . . ?
F23B B2 F22 136.53(2) . . ?
F23 B2 F24 109.78(2) . . ?
F21 B2 F24 109.498(19) . . ?
F24B B2 F24 57.125(16) . . ?
F21B B2 F24 119.85(2) . . ?
F22B B2 F24 130.64(2) . . ?
F23B B2 F24 52.708(14) . . ?
F22 B2 F24 108.830(18) . . ?

loop_
_geom_bond_atom_site_label_1
_geom_bond_atom_site_label_2
_geom_bond_distance
_geom_bond_site_symmetry_2
_geom_bond_publ_flag
Fe N2A 1.9624(3) . ?
Fe N2C 1.9648(4) . ?
Fe N2B 1.9701(4) . ?
Fe N1B 1.9786(4) . ?
Fe N1C 1.9838(4) . ?
Fe N1A 1.9871(4) . ?
Fe N 3.4629(5) . ?
F12 B1 1.3740(2) . ?
F11 B1 1.3738(2) . ?
F13 B1 1.3756(2) . ?
F14 B1 1.3725(2) . ?
F11B B1 1.3732(4) . ?
F11B F13B 1.7568(7) . ?
F13B B1 1.3734(3) . ?
F14B B1 1.3732(4) . ?
F21 B2 1.3724(2) . ?
F22 B2 1.3735(2) . ?
F23 B2 1.3697(2) . ?
F24 B2 1.3743(2) . ?
F21B B2 1.3732(2) . ?
F22B B2 1.3732(2) . ?
F23B B2 1.3734(3) . ?
F24B B2 1.3729(2) . ?
N C1A 1.4351(6) . ?
N C1B 1.4372(7) . ?
N C1C 1.4382(7) . ?
N1A C3A 1.2959(5) . ?
N1A C2A 1.4677(6) . ?
N2A C4A 1.3345(6) . ?
N2A C6A 1.3727(6) . ?
N3A C4A 1.3488(6) . ?
N3A C5A 1.3681(9) . ?
N3A H3AB 0.8800 . ?
N1B C3B 1.2925(6) . ?
N1B C2B 1.4681(5) . ?
N2B C4B 1.3325(6) . ?
N2B C6B 1.3664(5) . ?
N3B C4B 1.3479(6) . ?
N3B C5B 1.3607(6) . ?
N3B H3BB 0.8800 . ?
N1C C3C 1.2861(7) . ?
N1C C2C 1.4654(7) . ?
N2C C4C 1.3293(6) . ?
N2C C5C 1.3792(7) . ?
N3C C4C 1.3469(8) . ?
N3C C6C 1.3659(8) . ?
N3C H3CB 0.8800 . ?
C1A C2A 1.5406(6) . ?
C1A H1AA 0.9900 . ?
C1A H1AB 0.9900 . ?
C2A H2AA 0.9900 . ?
C2A H2AB 0.9900 . ?
C3A C4A 1.4347(7) . ?
C3A H3AA 0.9500 . ?
C5A C6A 1.3741(7) . ?
C5A H5AA 0.9500 . ?
C6A H6AA 0.9500 . ?
C1B C2B 1.5327(9) . ?
C1B H1BA 0.9900 . ?
C1B H1BB 0.9900 . ?
C2B H2BA 0.9900 . ?
C2B H2BB 0.9900 . ?
C3B C4B 1.4369(6) . ?
C3B H3BA 0.9500 . ?
C5B C6B 1.3720(8) . ?
C5B H5BA 0.9500 . ?
C6B H6BA 0.9500 . ?
C1C C2C 1.5253(7) . ?
C1C H1CA 0.9900 . ?
C1C H1CB 0.9900 . ?
C2C H2CA 0.9900 . ?
C2C H2CB 0.9900 . ?
C3C C4C 1.4455(8) . ?
C3C H3CA 0.9500 . ?
C5C C6C 1.3609(8) . ?
C5C H5CA 0.9500 . ?
C6C H6CA 0.9500 . ?

loop_
_geom_hbond_atom_site_label_D
_geom_hbond_atom_site_label_H
_geom_hbond_atom_site_label_A
_geom_hbond_distance_DH
_geom_hbond_distance_HA
_geom_hbond_distance_DA
_geom_hbond_angle_DHA
_geom_hbond_site_symmetry_A
N3A H3AB F23 0.88 1.93 2.7500(5) 155.0 3_665
N3B H3BB F13 0.88 1.99 2.8496(5) 165.3 4_575
N3B H3BB F24 0.88 2.41 2.8768(6) 113.3 2_655
N3B H3BB F12 0.88 2.65 3.1019(5) 113.2 4_575
N3C H3CB F11 0.88 2.10 2.8158(5) 137.7 .
N3C H3CB F22 0.88 2.33 2.9276(5) 125.2 .

loop_
_geom_torsion_atom_site_label_1
_geom_torsion_atom_site_label_2
_geom_torsion_atom_site_label_3
_geom_torsion_atom_site_label_4
_geom_torsion
_geom_torsion_site_symmetry_1
_geom_torsion_site_symmetry_2
_geom_torsion_site_symmetry_3
_geom_torsion_site_symmetry_4
_geom_torsion_publ_flag
N2A Fe N C1A 57.61(3) . . . . ?
N2C Fe N C1A 177.81(3) . . . . ?
N2B Fe N C1A -61.41(3) . . . . ?
N1B Fe N C1A -112.91(3) . . . . ?
N1C Fe N C1A 126.85(3) . . . . ?
N1A Fe N C1A 6.72(3) . . . . ?
N2A Fe N C1B 178.70(3) . . . . ?
N2C Fe N C1B -61.11(3) . . . . ?
N2B Fe N C1B 59.68(3) . . . . ?
N1B Fe N C1B 8.18(3) . . . . ?
N1C Fe N C1B -112.06(3) . . . . ?
N1A Fe N C1B 127.81(3) . . . . ?
N2A Fe N C1C -61.70(3) . . . . ?
N2C Fe N C1C 58.50(3) . . . . ?
N2B Fe N C1C 179.28(3) . . . . ?
N1B Fe N C1C 127.78(3) . . . . ?
N1C Fe N C1C 7.54(3) . . . . ?
N1A Fe N C1C -112.59(3) . . . . ?
N2A Fe N1A C3A 6.05(3) . . . . ?
N2C Fe N1A C3A 24.18(11) . . . . ?
N2B Fe N1A C3A -84.01(3) . . . . ?
N1B Fe N1A C3A -165.00(3) . . . . ?
N1C Fe N1A C3A 97.95(3) . . . . ?
N Fe N1A C3A 146.30(4) . . . . ?
N2A Fe N1A C2A 179.09(4) . . . . ?
N2C Fe N1A C2A -162.78(9) . . . . ?
N2B Fe N1A C2A 89.03(3) . . . . ?
N1B Fe N1A C2A 8.04(4) . . . . ?
N1C Fe N1A C2A -89.01(3) . . . . ?
N Fe N1A C2A -40.67(3) . . . . ?
N2C Fe N2A C4A 175.59(3) . . . . ?
N2B Fe N2A C4A 83.52(3) . . . . ?
N1B Fe N2A C4A 67.87(12) . . . . ?
N1C Fe N2A C4A -103.46(3) . . . . ?
N1A Fe N2A C4A -7.10(3) . . . . ?
N Fe N2A C4A -50.02(3) . . . . ?
N2C Fe N2A C6A 11.35(5) . . . . ?
N2B Fe N2A C6A -80.73(5) . . . . ?
N1B Fe N2A C6A -96.38(12) . . . . ?
N1C Fe N2A C6A 92.29(5) . . . . ?
N1A Fe N2A C6A -171.35(5) . . . . ?
N Fe N2A C6A 145.73(4) . . . . ?
N2A Fe N1B C3B 16.88(14) . . . . ?
N2C Fe N1B C3B -90.74(4) . . . . ?
N2B Fe N1B C3B 1.03(4) . . . . ?
N1C Fe N1B C3B -171.83(4) . . . . ?
N1A Fe N1B C3B 90.65(4) . . . . ?
N Fe N1B C3B 139.96(4) . . . . ?
N2A Fe N1B C2B -166.86(10) . . . . ?
N2C Fe N1B C2B 85.52(4) . . . . ?
N2B Fe N1B C2B 177.29(4) . . . . ?
N1C Fe N1B C2B 4.43(4) . . . . ?
N1A Fe N1B C2B -93.09(4) . . . . ?
N Fe N1B C2B -43.78(4) . . . . ?
N2A Fe N2B C4B -177.80(4) . . . . ?
N2C Fe N2B C4B 91.51(4) . . . . ?
N1B Fe N2B C4B -0.31(4) . . . . ?
N1C Fe N2B C4B 68.40(13) . . . . ?
N1A Fe N2B C4B -96.76(4) . . . . ?
N Fe N2B C4B -43.20(4) . . . . ?
N2A Fe N2B C6B 6.48(6) . . . . ?
N2C Fe N2B C6B -84.21(6) . . . . ?
N1B Fe N2B C6B -176.02(6) . . . . ?
N1C Fe N2B C6B -107.31(11) . . . . ?
N1A Fe N2B C6B 87.52(6) . . . . ?
N Fe N2B C6B 141.09(5) . . . . ?
N2A Fe N1C C3C -87.59(3) . . . . ?
N2C Fe N1C C3C 2.63(3) . . . . ?
N2B Fe N1C C3C 26.03(13) . . . . ?
N1B Fe N1C C3C 93.80(3) . . . . ?
N1A Fe N1C C3C -168.91(3) . . . . ?
N Fe N1C C3C 142.07(4) . . . . ?
N2A Fe N1C C2C 87.69(3) . . . . ?
N2C Fe N1C C2C 177.92(3) . . . . ?
N2B Fe N1C C2C -158.68(10) . . . . ?
N1B Fe N1C C2C -90.92(3) . . . . ?
N1A Fe N1C C2C 6.37(3) . . . . ?
N Fe N1C C2C -42.64(3) . . . . ?
N2A Fe N2C C4C 90.80(3) . . . . ?
N2B Fe N2C C4C -179.01(3) . . . . ?
N1B Fe N2C C4C -97.97(3) . . . . ?
N1C Fe N2C C4C -2.04(3) . . . . ?
N1A Fe N2C C4C 72.90(10) . . . . ?
N Fe N2C C4C -44.47(4) . . . . ?
N2A Fe N2C C5C -81.89(5) . . . . ?
N2B Fe N2C C5C 8.29(5) . . . . ?
N1B Fe N2C C5C 89.33(5) . . . . ?
N1C Fe N2C C5C -174.73(5) . . . . ?
N1A Fe N2C C5C -99.80(11) . . . . ?
N Fe N2C C5C 142.83(5) . . . . ?
C1B N C1A C2A -68.73(6) . . . . ?
C1C N C1A C2A 113.41(5) . . . . ?
Fe N C1A C2A 22.01(4) . . . . ?
C3A N1A C2A C1A -110.58(5) . . . . ?
Fe N1A C2A C1A 76.52(5) . . . . ?
N C1A C2A N1A -56.31(6) . . . . ?
C2A N1A C3A C4A -177.42(4) . . . . ?
Fe N1A C3A C4A -3.69(5) . . . . ?
C6A N2A C4A N3A 1.06(5) . . . . ?
Fe N2A C4A N3A -168.43(3) . . . . ?
C6A N2A C4A C3A 176.95(4) . . . . ?
Fe N2A C4A C3A 7.45(5) . . . . ?
C5A N3A C4A N2A -0.33(6) . . . . ?
C5A N3A C4A C3A -175.42(5) . . . . ?
N1A C3A C4A N2A -2.57(6) . . . . ?
N1A C3A C4A N3A 172.25(5) . . . . ?
C4A N3A C5A C6A -0.54(6) . . . . ?
C4A N2A C6A C5A -1.39(5) . . . . ?
Fe N2A C6A C5A 163.41(4) . . . . ?
N3A C5A C6A N2A 1.20(6) . . . . ?
C1A N C1B C2B 113.39(5) . . . . ?
C1C N C1B C2B -68.76(6) . . . . ?
Fe N C1B C2B 22.40(4) . . . . ?
C3B N1B C2B C1B -102.52(6) . . . . ?
Fe N1B C2B C1B 81.32(5) . . . . ?
N C1B C2B N1B -58.09(6) . . . . ?
C2B N1B C3B C4B -178.05(5) . . . . ?
Fe N1B C3B C4B -1.48(6) . . . . ?
C6B N2B C4B N3B 0.38(6) . . . . ?
Fe N2B C4B N3B -176.81(4) . . . . ?
C6B N2B C4B C3B 176.81(5) . . . . ?
Fe N2B C4B C3B -0.38(6) . . . . ?
C5B N3B C4B N2B -0.48(7) . . . . ?
C5B N3B C4B C3B -176.17(6) . . . . ?
N1B C3B C4B N2B 1.24(7) . . . . ?
N1B C3B C4B N3B 176.71(6) . . . . ?
C4B N3B C5B C6B 0.38(7) . . . . ?
C4B N2B C6B C5B -0.13(6) . . . . ?
Fe N2B C6B C5B 175.75(5) . . . . ?
N3B C5B C6B N2B -0.16(7) . . . . ?
C1A N C1C C2C -68.80(6) . . . . ?
C1B N C1C C2C 113.31(5) . . . . ?
Fe N C1C C2C 22.50(4) . . . . ?
C3C N1C C2C C1C -103.99(5) . . . . ?
Fe N1C C2C C1C 80.81(4) . . . . ?
N C1C C2C N1C -58.32(6) . . . . ?
C2C N1C C3C C4C -178.29(4) . . . . ?
Fe N1C C3C C4C -2.59(5) . . . . ?
C5C N2C C4C N3C -0.64(5) . . . . ?
Fe N2C C4C N3C -175.83(3) . . . . ?
C5C N2C C4C C3C 176.51(4) . . . . ?
Fe N2C C4C C3C 1.32(5) . . . . ?
C6C N3C C4C N2C 0.40(6) . . . . ?
C6C N3C C4C C3C -176.17(5) . . . . ?
N1C C3C C4C N2C 0.83(6) . . . . ?
N1C C3C C4C N3C 177.21(5) . . . . ?
C4C N2C C5C C6C 0.65(5) . . . . ?
Fe N2C C5C C6C 173.62(4) . . . . ?
N2C C5C C6C N3C -0.41(6) . . . . ?
C4C N3C C6C C5C 0.02(6) . . . . ?
F13B F11B B1 F14 -136.35(2) . . . . ?
F13B F11B B1 F14B -144.75(3) . . . . ?
F13B F11B B1 F11 13.71(17) . . . . ?
F13B F11B B1 F12 107.02(2) . . . . ?
F13B F11B B1 F13 -17.00(2) . . . . ?
F11B F13B B1 F14 97.77(3) . . . . ?
F11B F13B B1 F14B 65.20(4) . . . . ?
F11B F13B B1 F11 -1.87(2) . . . . ?
F11B F13B B1 F12 -107.09(2) . . . . ?
F11B F13B B1 F13 155.87(3) . . . . ?
